data_4023795
loop_
_publ_author_name
'Arnaud Sala\"un'
'Cl\'emence Mocquet'
'Romain Perochon'
'Aur\'elien Lecorgne'
'Barbara Le Grel'
'Michel Potel'
'Philippe Le Grel'

_publ_section_title
;
 Aza-\b^3^-cyclotetrapeptides
;
_journal_name_full 'Journal of Organic Chemistry'
_journal_page_first 8579
_journal_page_last 8582
_journal_paper_doi 10.1021/jo8013963
_journal_volume 73
_journal_year 2008
_chemical_formula_sum 'C27 H38 N8 O5'
_chemical_formula_weight 554.65
_chemical_name_systematic
;
 ?
;
_space_group_IT_number 2
_symmetry_cell_setting triclinic
_symmetry_space_group_name_Hall '-P 1'
_symmetry_space_group_name_H-M 'P -1'
_atom_sites_solution_hydrogens geom
_atom_sites_solution_primary direct
_atom_sites_solution_secondary difmap
_audit_creation_method SHELXL-97
_cell_angle_alpha 93.015(2)
_cell_angle_beta 105.207(2)
_cell_angle_gamma 109.4140(10)
_cell_formula_units_Z 2
_cell_length_a 8.7804(2)
_cell_length_b 11.7723(3)
_cell_length_c 15.3624(4)
_cell_measurement_temperature 566(2)
_cell_volume 1428.06(6)
_computing_structure_refinement 'SHELXL-97 (Sheldrick, 1997)'
_diffrn_ambient_temperature 566(2)
_diffrn_measured_fraction_theta_full 0.995
_diffrn_measured_fraction_theta_max 0.995
_diffrn_radiation_monochromator graphite
_diffrn_radiation_source 'fine-focus sealed tube'
_diffrn_radiation_type MoK\a
_diffrn_radiation_wavelength 0.71073
_diffrn_reflns_av_R_equivalents 0.0366
_diffrn_reflns_av_sigmaI/netI 0.0392
_diffrn_reflns_limit_h_max 11
_diffrn_reflns_limit_h_min -11
_diffrn_reflns_limit_k_max 15
_diffrn_reflns_limit_k_min -14
_diffrn_reflns_limit_l_max 19
_diffrn_reflns_limit_l_min -19
_diffrn_reflns_number 25505
_diffrn_reflns_theta_full 27.51
_diffrn_reflns_theta_max 27.51
_diffrn_reflns_theta_min 2.48
_exptl_absorpt_coefficient_mu 0.092
_exptl_crystal_density_diffrn 1.290
_exptl_crystal_density_method 'not measured'
_exptl_crystal_F_000 592
_refine_diff_density_max 0.220
_refine_diff_density_min -0.181
_refine_diff_density_rms 0.047
_refine_ls_extinction_coef 0.0085(18)
_refine_ls_extinction_expression Fc^*^=kFc[1+0.001xFc^2^\l^3^/sin(2\q)]^-1/4^
_refine_ls_extinction_method SHELXL
_refine_ls_goodness_of_fit_ref 1.046
_refine_ls_hydrogen_treatment mixed
_refine_ls_matrix_type full
_refine_ls_number_parameters 382
_refine_ls_number_reflns 6536
_refine_ls_number_restraints 0
_refine_ls_restrained_S_all 1.046
_refine_ls_R_factor_all 0.0754
_refine_ls_R_factor_gt 0.0439
_refine_ls_shift/su_max 0.042
_refine_ls_shift/su_mean 0.002
_refine_ls_structure_factor_coef Fsqd
_refine_ls_weighting_details 'calc w=1/[\s^2^(Fo^2^)+(0.0666P)^2^+0.0897P] where P=(Fo^2^+2Fc^2^)/3'
_refine_ls_weighting_scheme calc
_refine_ls_wR_factor_gt 0.1124
_refine_ls_wR_factor_ref 0.1266
_reflns_number_gt 4360
_reflns_number_total 6536
_reflns_threshold_expression >2sigma(I)
_cod_data_source_file jo8013963_si_001.cif
_cod_data_source_block cyclo_3enk
_cod_database_code 4023795

loop_
_symmetry_equiv_pos_as_xyz
'x, y, z'
'-x, -y, -z'

loop_
_atom_site_label
_atom_site_type_symbol
_atom_site_fract_x
_atom_site_fract_y
_atom_site_fract_z
_atom_site_U_iso_or_equiv
_atom_site_adp_type
_atom_site_occupancy
_atom_site_symmetry_multiplicity
_atom_site_calc_flag
_atom_site_refinement_flags
_atom_site_disorder_assembly
_atom_site_disorder_group
H6 H 0.701(2) 0.0408(14) 0.3264(10) 0.035(4) Uiso 1 1 d . . .
H3 H 0.871(2) 0.3190(16) 0.2645(12) 0.050(5) Uiso 1 1 d . . .
H2 H 0.889(2) 0.1337(16) 0.0910(11) 0.041(5) Uiso 1 1 d . . .
H8 H 0.965(2) -0.0485(15) 0.2400(12) 0.043(5) Uiso 1 1 d . . .
H1 H 0.128(4) -0.536(3) 0.265(2) 0.141(11) Uiso 1 1 d . . .
C1 C 0.3640(2) -0.33357(14) 0.31938(11) 0.0418(4) Uani 1 1 d . . .
H1A H 0.3992 -0.3945 0.3007 0.050 Uiso 1 1 calc R . .
C16 C 0.78245(19) 0.43359(14) 0.01260(11) 0.0392(4) Uani 1 1 d . . .
C18 C 0.8398(2) 0.32643(14) 0.02200(11) 0.0424(4) Uani 1 1 d . . .
H18A H 0.7661 0.2608 -0.0274 0.051 Uiso 1 1 calc R . .
H18B H 0.9534 0.3500 0.0165 0.051 Uiso 1 1 calc R . .
C11 C 0.8099(2) 0.35825(14) 0.41871(11) 0.0430(4) Uani 1 1 d . . .
H11A H 0.8981 0.4272 0.4086 0.052 Uiso 1 1 calc R . .
H11B H 0.8395 0.3541 0.4836 0.052 Uiso 1 1 calc R . .
C6 C 0.4817(2) -0.21677(14) 0.35251(11) 0.0412(4) Uani 1 1 d . . .
C2 C 0.1954(2) -0.36145(16) 0.31357(11) 0.0462(4) Uani 1 1 d . . .
C7 C 0.6667(2) -0.19327(15) 0.36261(12) 0.0466(4) Uani 1 1 d . . .
H7A H 0.7307 -0.1602 0.4259 0.056 Uiso 1 1 calc R . .
H7B H 0.6782 -0.2710 0.3497 0.056 Uiso 1 1 calc R . .
C12 C 1.1245(2) -0.06390(16) 0.11454(13) 0.0531(5) Uani 1 1 d . . .
H12A H 1.0421 -0.1399 0.0803 0.080 Uiso 1 1 calc R . .
H12B H 1.1925 -0.0787 0.1696 0.080 Uiso 1 1 calc R . .
H12C H 1.1954 -0.0250 0.0785 0.080 Uiso 1 1 calc R . .
C10 C 0.6448(2) 0.38000(16) 0.39055(12) 0.0507(4) Uani 1 1 d . . .
H10 H 0.6144 0.3826 0.3248 0.061 Uiso 1 1 calc R . .
C17 C 0.7021(2) 0.45169(16) -0.07282(12) 0.0521(4) Uani 1 1 d . . .
H17 H 0.6770 0.3948 -0.1237 0.063 Uiso 1 1 calc R . .
C5 C 0.4266(2) -0.12719(16) 0.37886(13) 0.0536(5) Uani 1 1 d . . .
H5 H 0.5040 -0.0487 0.4024 0.064 Uiso 1 1 calc R . .
C3 C 0.1414(2) -0.27032(18) 0.33764(12) 0.0540(5) Uani 1 1 d . . .
H3A H 0.0275 -0.2876 0.3317 0.065 Uiso 1 1 calc R . .
C15 C 0.8171(2) 0.51952(16) 0.08674(12) 0.0510(4) Uani 1 1 d . . .
H15 H 0.8707 0.5089 0.1449 0.061 Uiso 1 1 calc R . .
C14 C 0.6943(2) 0.63872(19) -0.00903(17) 0.0658(6) Uani 1 1 d . . .
H14 H 0.6653 0.7075 -0.0161 0.079 Uiso 1 1 calc R . .
C4 C 0.2567(3) -0.15316(18) 0.37056(13) 0.0597(5) Uani 1 1 d . . .
H4 H 0.2205 -0.0918 0.3871 0.072 Uiso 1 1 calc R . .
C13 C 0.7729(3) 0.62109(17) 0.07551(15) 0.0627(5) Uani 1 1 d . . .
H13 H 0.7970 0.6781 0.1261 0.075 Uiso 1 1 calc R . .
C8 C 0.5038(2) 0.2800(2) 0.40999(14) 0.0674(6) Uani 1 1 d . . .
H8A H 0.4012 0.2968 0.3913 0.101 Uiso 1 1 calc R . .
H8B H 0.5322 0.2761 0.4742 0.101 Uiso 1 1 calc R . .
H8C H 0.4881 0.2035 0.3769 0.101 Uiso 1 1 calc R . .
C9 C 0.6727(3) 0.5042(2) 0.44068(17) 0.0853(7) Uani 1 1 d . . .
H9A H 0.5691 0.5199 0.4238 0.128 Uiso 1 1 calc R . .
H9B H 0.7587 0.5664 0.4243 0.128 Uiso 1 1 calc R . .
H9C H 0.7076 0.5042 0.5054 0.128 Uiso 1 1 calc R . .
C19 C 0.6586(2) 0.55467(19) -0.08303(16) 0.0657(6) Uani 1 1 d . . .
H19 H 0.6048 0.5662 -0.1408 0.079 Uiso 1 1 calc R . .
N2 N 0.92810(16) 0.20070(12) 0.12214(9) 0.0361(3) Uani 1 1 d . . .
N3 N 0.79508(16) 0.26018(12) 0.27736(8) 0.0368(3) Uani 1 1 d . . .
N6 N 0.77755(16) 0.01179(11) 0.33701(9) 0.0371(3) Uani 1 1 d . . .
N8 N 0.92585(16) -0.04327(11) 0.18644(10) 0.0373(3) Uani 1 1 d . . .
C23 C 0.66064(17) 0.19065(13) 0.20848(10) 0.0335(3) Uani 1 1 d . . .
C21 C 0.93633(18) 0.08718(14) 0.37966(10) 0.0377(3) Uani 1 1 d . . .
C25 C 1.07695(18) 0.22978(14) 0.18536(10) 0.0368(4) Uani 1 1 d . . .
C27 C 0.75874(19) -0.08020(13) 0.14807(11) 0.0384(4) Uani 1 1 d . . .
O5 O 0.53907(12) 0.10943(10) 0.21845(7) 0.0452(3) Uani 1 1 d . . .
O3 O 0.69140(14) -0.06906(11) 0.07012(8) 0.0532(3) Uani 1 1 d . . .
O4 O 1.15118(14) 0.32726(10) 0.23757(8) 0.0508(3) Uani 1 1 d . . .
O2 O 1.06006(14) 0.05684(11) 0.39422(9) 0.0551(3) Uani 1 1 d . . .
O1 O 0.07980(16) -0.47711(13) 0.28625(10) 0.0657(4) Uani 1 1 d . . .
N1 N 0.83903(15) 0.28184(11) 0.10988(8) 0.0352(3) Uani 1 1 d . . .
N7 N 1.03836(15) 0.01505(11) 0.13761(9) 0.0380(3) Uani 1 1 d . . .
N4 N 0.80560(15) 0.24648(11) 0.36945(8) 0.0357(3) Uani 1 1 d . . .
N5 N 0.74502(15) -0.11059(11) 0.30494(9) 0.0392(3) Uani 1 1 d . . .
C22 C 0.66685(18) 0.21840(14) 0.11410(10) 0.0391(4) Uani 1 1 d . . .
H22A H 0.6165 0.1426 0.0717 0.047 Uiso 1 1 calc R . .
H22B H 0.5995 0.2683 0.0946 0.047 Uiso 1 1 calc R . .
C26 C 0.65183(19) -0.13945(14) 0.20805(11) 0.0423(4) Uani 1 1 d . . .
H26A H 0.5561 -0.1128 0.1981 0.051 Uiso 1 1 calc R . .
H26B H 0.6081 -0.2272 0.1900 0.051 Uiso 1 1 calc R . .
C24 C 1.15547(18) 0.13327(14) 0.18989(12) 0.0418(4) Uani 1 1 d . . .
H24B H 1.2524 0.1603 0.1668 0.050 Uiso 1 1 calc R . .
H24A H 1.1958 0.1237 0.2532 0.050 Uiso 1 1 calc R . .
C20 C 0.95473(19) 0.21609(14) 0.41095(11) 0.0408(4) Uani 1 1 d . . .
H20A H 0.9780 0.2281 0.4768 0.049 Uiso 1 1 calc R . .
H20B H 1.0513 0.2720 0.3967 0.049 Uiso 1 1 calc R . .

loop_
_atom_site_aniso_label
_atom_site_aniso_U_11
_atom_site_aniso_U_22
_atom_site_aniso_U_33
_atom_site_aniso_U_23
_atom_site_aniso_U_13
_atom_site_aniso_U_12
C1 0.0465(9) 0.0430(9) 0.0404(9) 0.0102(7) 0.0175(7) 0.0174(7)
C16 0.0378(8) 0.0396(8) 0.0441(9) 0.0136(7) 0.0174(7) 0.0136(7)
C18 0.0538(10) 0.0418(9) 0.0400(9) 0.0102(7) 0.0207(7) 0.0221(8)
C11 0.0476(9) 0.0384(9) 0.0418(9) 0.0000(7) 0.0142(7) 0.0141(7)
C6 0.0484(9) 0.0398(9) 0.0419(9) 0.0168(7) 0.0204(7) 0.0170(7)
C2 0.0471(10) 0.0485(10) 0.0416(9) 0.0082(8) 0.0153(7) 0.0137(8)
C7 0.0476(9) 0.0379(9) 0.0588(11) 0.0177(8) 0.0195(8) 0.0166(7)
C12 0.0539(10) 0.0478(10) 0.0665(12) 0.0018(9) 0.0293(9) 0.0219(8)
C10 0.0641(11) 0.0585(11) 0.0405(9) 0.0094(8) 0.0159(8) 0.0353(9)
C17 0.0493(10) 0.0514(10) 0.0516(11) 0.0169(8) 0.0123(8) 0.0136(8)
C5 0.0613(11) 0.0402(9) 0.0685(12) 0.0145(8) 0.0338(10) 0.0176(8)
C3 0.0481(10) 0.0672(12) 0.0566(11) 0.0174(9) 0.0235(9) 0.0259(9)
C15 0.0610(11) 0.0487(10) 0.0495(10) 0.0096(8) 0.0178(8) 0.0262(9)
C14 0.0548(11) 0.0516(12) 0.1056(18) 0.0292(12) 0.0314(12) 0.0289(10)
C4 0.0777(13) 0.0569(12) 0.0699(13) 0.0234(10) 0.0411(11) 0.0391(11)
C13 0.0720(13) 0.0463(11) 0.0811(15) 0.0083(10) 0.0322(11) 0.0284(10)
C8 0.0498(11) 0.0873(15) 0.0646(13) 0.0014(11) 0.0169(9) 0.0257(11)
C9 0.1066(18) 0.0708(15) 0.1006(19) 0.0118(13) 0.0342(15) 0.0571(14)
C19 0.0492(11) 0.0686(14) 0.0780(15) 0.0377(12) 0.0105(10) 0.0223(10)
N2 0.0358(7) 0.0302(7) 0.0420(8) 0.0026(6) 0.0101(6) 0.0130(6)
N3 0.0341(7) 0.0366(7) 0.0345(7) 0.0031(6) 0.0122(6) 0.0048(6)
N6 0.0341(7) 0.0301(7) 0.0467(8) 0.0043(6) 0.0115(6) 0.0117(6)
N8 0.0347(7) 0.0398(7) 0.0377(8) 0.0056(6) 0.0126(6) 0.0124(6)
C23 0.0282(7) 0.0347(8) 0.0394(8) 0.0045(6) 0.0112(6) 0.0129(6)
C21 0.0350(8) 0.0415(9) 0.0363(8) 0.0040(7) 0.0102(6) 0.0138(7)
C25 0.0326(8) 0.0354(8) 0.0422(9) 0.0066(7) 0.0150(7) 0.0088(7)
C27 0.0373(8) 0.0306(8) 0.0427(9) -0.0037(7) 0.0118(7) 0.0078(6)
O5 0.0321(6) 0.0495(7) 0.0458(7) 0.0070(5) 0.0104(5) 0.0054(5)
O3 0.0427(6) 0.0629(8) 0.0438(7) 0.0042(6) 0.0072(5) 0.0108(6)
O4 0.0431(6) 0.0375(6) 0.0621(8) -0.0029(6) 0.0060(6) 0.0112(5)
O2 0.0400(6) 0.0555(7) 0.0671(8) -0.0026(6) 0.0061(6) 0.0230(6)
O1 0.0462(7) 0.0584(8) 0.0805(10) -0.0030(7) 0.0181(7) 0.0062(7)
N1 0.0353(6) 0.0375(7) 0.0380(7) 0.0105(5) 0.0135(5) 0.0172(5)
N7 0.0352(7) 0.0366(7) 0.0457(8) 0.0042(6) 0.0185(6) 0.0126(6)
N4 0.0376(7) 0.0364(7) 0.0315(7) 0.0008(5) 0.0091(5) 0.0129(5)
N5 0.0398(7) 0.0288(6) 0.0477(8) 0.0055(6) 0.0160(6) 0.0085(5)
C22 0.0331(8) 0.0448(9) 0.0388(9) 0.0086(7) 0.0085(7) 0.0146(7)
C26 0.0348(8) 0.0330(8) 0.0502(10) -0.0015(7) 0.0120(7) 0.0027(7)
C24 0.0304(8) 0.0392(9) 0.0540(10) 0.0044(7) 0.0117(7) 0.0115(7)
C20 0.0346(8) 0.0429(9) 0.0378(9) -0.0032(7) 0.0039(7) 0.0117(7)

loop_
_atom_type_symbol
_atom_type_description
_atom_type_scat_dispersion_real
_atom_type_scat_dispersion_imag
_atom_type_scat_source
C C 0.0033 0.0016 'International Tables Vol C Tables 4.2.6.8 and 6.1.1.4'
H H 0.0000 0.0000 'International Tables Vol C Tables 4.2.6.8 and 6.1.1.4'
N N 0.0061 0.0033 'International Tables Vol C Tables 4.2.6.8 and 6.1.1.4'
O O 0.0106 0.0060 'International Tables Vol C Tables 4.2.6.8 and 6.1.1.4'

loop_
_geom_angle_atom_site_label_1
_geom_angle_atom_site_label_2
_geom_angle_atom_site_label_3
_geom_angle
_geom_angle_site_symmetry_1
_geom_angle_site_symmetry_3
_geom_angle_publ_flag
C2 C1 C6 121.47(15) . . ?
C15 C16 C17 118.35(16) . . ?
C15 C16 C18 121.75(14) . . ?
C17 C16 C18 119.78(15) . . ?
N1 C18 C16 112.60(12) . . ?
N4 C11 C10 113.86(13) . . ?
C5 C6 C1 118.41(15) . . ?
C5 C6 C7 122.41(15) . . ?
C1 C6 C7 119.11(14) . . ?
O1 C2 C3 118.28(16) . . ?
O1 C2 C1 122.27(16) . . ?
C3 C2 C1 119.44(16) . . ?
N5 C7 C6 117.00(13) . . ?
C8 C10 C11 111.79(15) . . ?
C8 C10 C9 111.40(17) . . ?
C11 C10 C9 108.01(16) . . ?
C16 C17 C19 120.29(18) . . ?
C6 C5 C4 120.65(17) . . ?
C2 C3 C4 119.94(16) . . ?
C16 C15 C13 120.67(18) . . ?
C13 C14 C19 119.46(18) . . ?
C3 C4 C5 120.02(17) . . ?
C14 C13 C15 120.7(2) . . ?
C14 C19 C17 120.52(19) . . ?
C25 N2 N1 121.61(13) . . ?
C23 N3 N4 121.72(12) . . ?
C21 N6 N5 120.11(13) . . ?
C27 N8 N7 120.53(14) . . ?
O5 C23 N3 124.10(14) . . ?
O5 C23 C22 120.58(13) . . ?
N3 C23 C22 115.32(12) . . ?
O2 C21 N6 124.22(15) . . ?
O2 C21 C20 120.70(14) . . ?
N6 C21 C20 115.08(13) . . ?
O4 C25 N2 124.88(15) . . ?
O4 C25 C24 120.00(14) . . ?
N2 C25 C24 115.13(13) . . ?
O3 C27 N8 124.22(14) . . ?
O3 C27 C26 120.35(14) . . ?
N8 C27 C26 115.43(14) . . ?
N2 N1 C22 108.87(11) . . ?
N2 N1 C18 109.06(11) . . ?
C22 N1 C18 112.12(12) . . ?
N8 N7 C24 109.70(11) . . ?
N8 N7 C12 110.51(12) . . ?
C24 N7 C12 112.91(12) . . ?
N3 N4 C20 109.52(11) . . ?
N3 N4 C11 109.69(12) . . ?
C20 N4 C11 111.93(12) . . ?
N6 N5 C26 109.79(12) . . ?
N6 N5 C7 111.51(12) . . ?
C26 N5 C7 114.96(12) . . ?
N1 C22 C23 113.24(12) . . ?
N5 C26 C27 113.14(12) . . ?
N7 C24 C25 113.19(12) . . ?
N4 C20 C21 114.01(12) . . ?

loop_
_geom_bond_atom_site_label_1
_geom_bond_atom_site_label_2
_geom_bond_distance
_geom_bond_site_symmetry_2
_geom_bond_publ_flag
C1 C2 1.382(2) . ?
C1 C6 1.387(2) . ?
C16 C15 1.381(2) . ?
C16 C17 1.382(2) . ?
C16 C18 1.506(2) . ?
C18 N1 1.4749(19) . ?
C11 N4 1.4670(19) . ?
C11 C10 1.511(2) . ?
C6 C5 1.381(2) . ?
C6 C7 1.517(2) . ?
C2 O1 1.363(2) . ?
C2 C3 1.379(3) . ?
C7 N5 1.4734(19) . ?
C12 N7 1.461(2) . ?
C10 C8 1.507(3) . ?
C10 C9 1.528(3) . ?
C17 C19 1.392(3) . ?
C5 C4 1.388(3) . ?
C3 C4 1.383(3) . ?
C15 C13 1.380(2) . ?
C14 C13 1.364(3) . ?
C14 C19 1.363(3) . ?
N2 C25 1.331(2) . ?
N2 N1 1.4133(17) . ?
N3 C23 1.3395(19) . ?
N3 N4 1.4148(17) . ?
N6 C21 1.3407(19) . ?
N6 N5 1.4063(18) . ?
N8 C27 1.336(2) . ?
N8 N7 1.4150(17) . ?
C23 O5 1.2246(16) . ?
C23 C22 1.514(2) . ?
C21 O2 1.2234(18) . ?
C21 C20 1.510(2) . ?
C25 O4 1.2315(18) . ?
C25 C24 1.508(2) . ?
C27 O3 1.2237(19) . ?
C27 C26 1.518(2) . ?
N1 C22 1.4675(18) . ?
N7 C24 1.4618(19) . ?
N4 C20 1.4651(19) . ?
N5 C26 1.457(2) . ?

loop_
_cod_related_entry_id
_cod_related_entry_database
_cod_related_entry_code
1 ChemSpider 30658780
